data_7118264
loop_
_publ_author_name
'Nitsch, J\"orn'
'Lacemon, Frederick'
'Lorbach, Andreas'
'Eichhorn, Antonius'
'Cisnetti, Federico'
'Steffen, Andreas'

_publ_section_title
;
 Cuprophilic interactions in highly luminescent dicopper(i)-NHC-picolyl
 complexes - fast phosphorescence or TADF?
;
_journal_issue 14
_journal_name_full 'Chemical communications (Cambridge, England)'
_journal_page_first 2932
_journal_page_last 2935
_journal_paper_doi 10.1039/c5cc09659f
_journal_volume 52
_journal_year 2016
_chemical_formula_moiety 'C18 H18 Cl Cu N4 O2'
_chemical_formula_sum 'C18 H18 Cl Cu N4 O2'
_chemical_formula_weight 421.35
_chemical_name_systematic
;
 ?
;
_space_group_crystal_system orthorhombic
_space_group_IT_number 19
_space_group_name_Hall 'P 2ac 2ab'
_space_group_name_H-M_alt 'P 21 21 21'
_symmetry_space_group_name_Hall 'P 2ac 2ab'
_symmetry_space_group_name_H-M 'P 21 21 21'
_atom_sites_solution_hydrogens geom
_atom_sites_solution_primary direct
_audit_creation_date 2014-03-05
_audit_creation_method
;
Olex2 1.2
(compiled 2014.02.28 svn.r2899 for OlexSys, GUI svn.r4781)
;
_audit_update_record
;
2014-12-09 deposited with the CCDC.
2015-12-18 downloaded from the CCDC.
;
_cell_angle_alpha 90
_cell_angle_beta 90
_cell_angle_gamma 90
_cell_formula_units_Z 4
_cell_length_a 9.0636(13)
_cell_length_b 9.6375(13)
_cell_length_c 20.925(3)
_cell_measurement_reflns_used 9970
_cell_measurement_temperature 100
_cell_measurement_theta_max 26.71
_cell_measurement_theta_min 2.33
_cell_volume 1827.8(4)
_computing_data_reduction 'SAINT v8.34A (Bruker, 2013)'
_computing_molecular_graphics 'Olex2 (Dolomanov et al., 2009)'
_computing_publication_material 'Olex2 (Dolomanov et al., 2009)'
_computing_structure_refinement 'XL (Sheldrick, 2008)'
_computing_structure_solution 'XT (Sheldrick, 2008)'
_diffrn_ambient_temperature 100
_diffrn_measured_fraction_theta_full 0.998
_diffrn_measured_fraction_theta_max 0.998
_diffrn_measurement_device_type 'Bruker APEX-II CCD'
_diffrn_measurement_method '\f and \w scans'
_diffrn_radiation_type MoK\a
_diffrn_radiation_wavelength 0.71073
_diffrn_reflns_av_R_equivalents 0.0292
_diffrn_reflns_av_unetI/netI 0.0253
_diffrn_reflns_laue_measured_fraction_full 0.998
_diffrn_reflns_laue_measured_fraction_max 0.998
_diffrn_reflns_limit_h_max 11
_diffrn_reflns_limit_h_min -11
_diffrn_reflns_limit_k_max 12
_diffrn_reflns_limit_k_min -12
_diffrn_reflns_limit_l_max 26
_diffrn_reflns_limit_l_min -26
_diffrn_reflns_number 22052
_diffrn_reflns_point_group_measured_fraction_full 0.999
_diffrn_reflns_point_group_measured_fraction_max 0.998
_diffrn_reflns_theta_full 26.000
_diffrn_reflns_theta_max 26.736
_diffrn_reflns_theta_min 2.327
_diffrn_standards_number 0
_exptl_absorpt_coefficient_mu 1.361
_exptl_absorpt_correction_T_max 0.7784
_exptl_absorpt_correction_T_min 0.7278
_exptl_absorpt_correction_type multi-scan
_exptl_absorpt_process_details
;
SADABS-2012/1 (Bruker,2012) was used for absorption correction.
wR2(int) was 0.0566 before and 0.0526 after correction.
The Ratio of minimum to maximum transmission is 0.9350.
The \l/2 correction factor is 0.0015.
;
_exptl_crystal_colour brown
_exptl_crystal_colour_primary brown
_exptl_crystal_density_diffrn 1.531
_exptl_crystal_description block
_exptl_crystal_F_000 864
_exptl_crystal_size_max 0.426
_exptl_crystal_size_mid 0.218
_exptl_crystal_size_min 0.118
_refine_diff_density_max 0.307
_refine_diff_density_min -0.284
_refine_diff_density_rms 0.084
_refine_ls_abs_structure_details
;
 Flack x determined using 1532 quotients [(I+)-(I-)]/[(I+)+(I-)]
 (Parsons and Flack (2004), Acta Cryst. A60, s61).
;
_refine_ls_abs_structure_Flack 0.061(4)
_refine_ls_extinction_method none
_refine_ls_goodness_of_fit_ref 1.061
_refine_ls_hydrogen_treatment constr
_refine_ls_matrix_type full
_refine_ls_number_parameters 238
_refine_ls_number_reflns 3874
_refine_ls_number_restraints 204
_refine_ls_restrained_S_all 1.037
_refine_ls_R_factor_all 0.0246
_refine_ls_R_factor_gt 0.0228
_refine_ls_shift/su_max 0.001
_refine_ls_shift/su_mean 0.000
_refine_ls_structure_factor_coef Fsqd
_refine_ls_weighting_details 'w=1/[\s^2^(Fo^2^)+(0.0383P)^2^] where P=(Fo^2^+2Fc^2^)/3'
_refine_ls_weighting_scheme calc
_refine_ls_wR_factor_gt 0.0597
_refine_ls_wR_factor_ref 0.0605
_reflns_Friedel_coverage 0.741
_reflns_friedel_fraction_full 1.000
_reflns_friedel_fraction_max 0.998
_reflns_number_gt 3692
_reflns_number_total 3874
_reflns_threshold_expression 'I > 2\s(I)'
_cod_data_source_file c5cc09659f2.cif
_cod_data_source_block al009_0m_a
_cod_depositor_comments
;
Adding full bibliography for 7118258--7118266.cif.

2018-03-14
Z value and formula fixed to values more according to usual
chemical conventions.                 miguel
;
_cod_original_formula_sum 'C36 H36 Cl2 Cu2 N8 O4'
_cod_original_formula_weight 842.71
_cod_original_formula_moiety '2(C18 H18 Cl Cu N4 O2)'
_cod_original_formula_units_Z 2
_cod_database_code 7118264
_shelxl_version_number 2013-4
_shelx_space_group_comment
;
The symmetry employed for this shelxl refinement is uniquely defined
by the following loop, which should always be used as a source of
symmetry information in preference to the above space-group names.
They are only intended as comments.
;
_shelx_estimated_absorpt_t_max 0.856
_shelx_estimated_absorpt_t_min 0.595
_olex2_refinement_description
;
1. Fixed Uiso
 At 1.2 times of:
  All C(H) groups, All C(H,H) groups
 At 1.5 times of:
  All C(H,H,H) groups
2. Rigid body (RIGU) restrains
 All non-hydrogen atoms
 with sigma for 1-2 distances of 0.004 and sigma for 1-3 distances of 0.004
3.a Secondary CH2 refined with riding coordinates:
 C13(H13A,H13B)
3.b Aromatic/amide H refined with riding coordinates:
 C3(H3), C18(H18), C17(H17), C15(H15), C2(H2), C8(H8), C6(H6)
3.c Idealised Me refined as rotating group:
 C10(H10A,H10B,H10C), C12(H12A,H12B,H12C), C11(H11A,H11B,H11C)
;

loop_
_space_group_symop_operation_xyz
'x, y, z'
'-x+1/2, -y, z+1/2'
'-x, y+1/2, -z+1/2'
'x+1/2, -y+1/2, -z'

loop_
_atom_site_label
_atom_site_type_symbol
_atom_site_fract_x
_atom_site_fract_y
_atom_site_fract_z
_atom_site_U_iso_or_equiv
_atom_site_adp_type
_atom_site_occupancy
_atom_site_site_symmetry_order
_atom_site_calc_flag
_atom_site_refinement_flags_posn
Cu1 Cu 0.40255(3) 0.91323(3) 0.60722(2) 0.01821(10) Uani 1 1 d .
Cl1 Cl 0.61478(7) 0.92813(7) 0.56500(3) 0.02292(14) Uani 1 1 d .
N2 N 0.0806(2) 0.8946(2) 0.61324(9) 0.0177(4) Uani 1 1 d .
O1 O 0.5253(2) 1.1248(2) 0.36819(9) 0.0291(5) Uani 1 1 d .
O2 O 0.4803(2) 0.9059(2) 0.37746(9) 0.0312(5) Uani 1 1 d .
N3 N 0.1199(3) 1.1175(2) 0.52422(10) 0.0220(5) Uani 1 1 d .
N1 N 0.1742(2) 0.9213(3) 0.70589(10) 0.0172(4) Uani 1 1 d .
N4 N 0.4576(2) 1.0262(2) 0.39133(11) 0.0212(5) Uani 1 1 d .
C3 C -0.0363(3) 0.9053(3) 0.65510(12) 0.0217(5) Uani 1 1 d .
H3 H -0.1361 0.9018 0.6449 0.026 Uiso 1 1 calc R
C16 C 0.3406(3) 1.0579(3) 0.43847(11) 0.0175(5) Uani 1 1 d .
C18 C 0.1991(3) 1.2179(3) 0.49684(13) 0.0234(6) Uani 1 1 d .
H18 H 0.1761 1.3093 0.5070 0.028 Uiso 1 1 calc R
C17 C 0.3136(3) 1.1946(3) 0.45412(12) 0.0204(6) Uani 1 1 d .
H17 H 0.3689 1.2669 0.4370 0.025 Uiso 1 1 calc R
C14 C 0.1529(3) 0.9861(3) 0.50925(12) 0.0182(5) Uani 1 1 d .
C5 C 0.3280(3) 1.0790(3) 0.76720(12) 0.0194(5) Uani 1 1 d .
C15 C 0.2614(3) 0.9506(3) 0.46507(11) 0.0172(5) Uani 1 1 d .
H15 H 0.2795 0.8587 0.4540 0.021 Uiso 1 1 calc R
C1 C 0.2115(3) 0.9054(3) 0.64336(11) 0.0168(5) Uani 1 1 d .
C4 C 0.2799(3) 0.9427(3) 0.75618(11) 0.0172(5) Uani 1 1 d .
C13 C 0.0652(3) 0.8764(3) 0.54372(12) 0.0207(6) Uani 1 1 d .
H13A H -0.0379 0.8834 0.5318 0.025 Uiso 1 1 calc R
H13B H 0.1004 0.7851 0.5315 0.025 Uiso 1 1 calc R
C2 C 0.0222(3) 0.9219(3) 0.71363(12) 0.0214(5) Uani 1 1 d .
H2 H -0.0292 0.9318 0.7518 0.026 Uiso 1 1 calc R
C9 C 0.3301(3) 0.8301(3) 0.79156(13) 0.0213(6) Uani 1 1 d .
C10 C 0.2615(3) 1.1982(3) 0.73099(14) 0.0269(6) Uani 1 1 d .
H10A H 0.2810 1.1870 0.6862 0.040 Uiso 1 1 calc GR
H10B H 0.3042 1.2836 0.7456 0.040 Uiso 1 1 calc GR
H10C H 0.1569 1.2000 0.7380 0.040 Uiso 1 1 calc GR
C8 C 0.4389(3) 0.8550(3) 0.83734(13) 0.0250(6) Uani 1 1 d .
H8 H 0.4751 0.7811 0.8613 0.030 Uiso 1 1 calc R
C6 C 0.4362(3) 1.0975(3) 0.81405(12) 0.0233(6) Uani 1 1 d .
H6 H 0.4699 1.1868 0.8226 0.028 Uiso 1 1 calc R
C12 C 0.2660(3) 0.6872(3) 0.78202(15) 0.0290(7) Uani 1 1 d .
H12A H 0.1675 0.6846 0.7989 0.043 Uiso 1 1 calc GR
H12B H 0.3259 0.6202 0.8039 0.043 Uiso 1 1 calc GR
H12C H 0.2637 0.6659 0.7372 0.043 Uiso 1 1 calc GR
C7 C 0.4946(3) 0.9876(3) 0.84804(13) 0.0249(6) Uani 1 1 d .
C11 C 0.6190(3) 1.0111(4) 0.89506(14) 0.0366(7) Uani 1 1 d .
H11A H 0.6162 0.9406 0.9275 0.055 Uiso 1 1 calc GR
H11B H 0.6081 1.1007 0.9145 0.055 Uiso 1 1 calc GR
H11C H 0.7118 1.0068 0.8730 0.055 Uiso 1 1 calc GR

loop_
_atom_site_aniso_label
_atom_site_aniso_U_11
_atom_site_aniso_U_22
_atom_site_aniso_U_33
_atom_site_aniso_U_23
_atom_site_aniso_U_13
_atom_site_aniso_U_12
Cu1 0.01660(15) 0.02249(16) 0.01553(15) -0.00047(13) 0.00167(13) -0.00027(13)
Cl1 0.0172(3) 0.0284(3) 0.0232(3) -0.0009(3) 0.0015(2) -0.0007(3)
N2 0.0185(10) 0.0205(10) 0.0141(9) -0.0008(9) 0.0006(9) -0.0024(9)
O1 0.0291(11) 0.0331(11) 0.0250(10) 0.0021(9) 0.0061(9) -0.0077(9)
O2 0.0346(11) 0.0261(11) 0.0329(11) -0.0041(10) 0.0112(9) 0.0033(9)
N3 0.0232(12) 0.0229(11) 0.0198(11) -0.0024(9) 0.0000(10) 0.0009(10)
N1 0.0158(10) 0.0203(11) 0.0156(9) 0.0005(10) 0.0013(8) -0.0008(9)
N4 0.0208(11) 0.0273(12) 0.0156(10) 0.0001(10) -0.0007(10) -0.0003(9)
C3 0.0175(12) 0.0273(14) 0.0203(12) -0.0029(13) 0.0028(10) -0.0002(11)
C16 0.0167(12) 0.0249(13) 0.0107(11) -0.0003(10) -0.0030(9) 0.0008(10)
C18 0.0282(15) 0.0181(13) 0.0241(13) -0.0033(11) -0.0007(12) 0.0014(11)
C17 0.0221(14) 0.0199(13) 0.0193(13) 0.0009(11) -0.0022(11) -0.0033(11)
C14 0.0196(13) 0.0222(13) 0.0128(11) -0.0009(11) -0.0054(10) -0.0014(10)
C5 0.0151(12) 0.0248(13) 0.0182(12) -0.0008(12) 0.0051(10) 0.0009(12)
C15 0.0191(12) 0.0186(12) 0.0138(11) -0.0020(10) -0.0040(10) 0.0022(10)
C1 0.0193(12) 0.0160(12) 0.0150(11) 0.0000(11) 0.0006(9) -0.0003(10)
C4 0.0129(12) 0.0256(13) 0.0131(11) -0.0019(10) 0.0031(9) 0.0008(10)
C13 0.0217(14) 0.0252(14) 0.0152(12) -0.0028(10) -0.0012(10) -0.0041(10)
C2 0.0187(12) 0.0280(14) 0.0177(11) -0.0011(13) 0.0026(10) -0.0009(12)
C9 0.0189(13) 0.0266(14) 0.0184(12) 0.0035(11) 0.0065(11) 0.0023(11)
C10 0.0253(15) 0.0226(14) 0.0327(15) 0.0012(12) 0.0016(13) -0.0006(12)
C8 0.0184(14) 0.0377(16) 0.0189(13) 0.0081(12) 0.0043(11) 0.0084(11)
C6 0.0206(13) 0.0298(14) 0.0194(12) -0.0052(12) 0.0054(10) -0.0032(12)
C12 0.0290(16) 0.0247(14) 0.0332(16) 0.0065(12) 0.0052(14) 0.0050(12)
C7 0.0159(13) 0.0440(17) 0.0147(12) -0.0037(12) 0.0049(11) -0.0020(12)
C11 0.0238(15) 0.065(2) 0.0208(13) -0.0002(15) -0.0008(14) -0.0003(15)

loop_
_atom_type_symbol
_atom_type_description
_atom_type_scat_dispersion_real
_atom_type_scat_dispersion_imag
_atom_type_scat_source
C C 0.0033 0.0016 'International Tables Vol C Tables 4.2.6.8 and 6.1.1.4'
H H 0.0000 0.0000 'International Tables Vol C Tables 4.2.6.8 and 6.1.1.4'
Cl Cl 0.1484 0.1585 'International Tables Vol C Tables 4.2.6.8 and 6.1.1.4'
Cu Cu 0.3201 1.2651 'International Tables Vol C Tables 4.2.6.8 and 6.1.1.4'
N N 0.0061 0.0033 'International Tables Vol C Tables 4.2.6.8 and 6.1.1.4'
O O 0.0106 0.0060 'International Tables Vol C Tables 4.2.6.8 and 6.1.1.4'

loop_
_geom_angle_atom_site_label_1
_geom_angle_atom_site_label_2
_geom_angle_atom_site_label_3
_geom_angle
C1 Cu1 Cl1 178.08(9)
C3 N2 C13 124.4(2)
C1 N2 C3 111.96(19)
C1 N2 C13 123.7(2)
C18 N3 C14 117.7(2)
C1 N1 C4 123.7(2)
C1 N1 C2 111.1(2)
C2 N1 C4 125.1(2)
O1 N4 C16 117.4(2)
O2 N4 O1 124.0(2)
O2 N4 C16 118.6(2)
C2 C3 N2 106.5(2)
C17 C16 N4 118.8(2)
C15 C16 N4 119.2(2)
C15 C16 C17 122.0(2)
N3 C18 C17 124.2(2)
C16 C17 C18 116.1(2)
N3 C14 C15 123.1(2)
N3 C14 C13 115.7(2)
C15 C14 C13 121.2(2)
C4 C5 C10 120.6(2)
C6 C5 C4 116.9(2)
C6 C5 C10 122.5(3)
C16 C15 C14 116.9(2)
N2 C1 Cu1 128.49(17)
N2 C1 N1 103.8(2)
N1 C1 Cu1 127.46(18)
C5 C4 N1 117.5(2)
C9 C4 N1 119.7(2)
C9 C4 C5 122.8(2)
N2 C13 C14 109.9(2)
C3 C2 N1 106.6(2)
C4 C9 C8 117.6(3)
C4 C9 C12 121.1(3)
C8 C9 C12 121.3(3)
C7 C8 C9 121.6(3)
C7 C6 C5 122.1(3)
C8 C7 C11 120.8(3)
C6 C7 C8 118.8(3)
C6 C7 C11 120.4(3)

loop_
_geom_bond_atom_site_label_1
_geom_bond_atom_site_label_2
_geom_bond_distance
Cu1 Cl1 2.1215(7)
Cu1 C1 1.891(2)
N2 C3 1.379(3)
N2 C1 1.348(3)
N2 C13 1.472(3)
O1 N4 1.231(3)
O2 N4 1.213(3)
N3 C18 1.334(4)
N3 C14 1.339(3)
N1 C1 1.360(3)
N1 C4 1.438(3)
N1 C2 1.387(3)
N4 C16 1.480(3)
C3 C2 1.344(4)
C16 C17 1.379(4)
C16 C15 1.376(4)
C18 C17 1.388(4)
C14 C15 1.392(4)
C14 C13 1.506(4)
C5 C4 1.403(4)
C5 C10 1.502(4)
C5 C6 1.398(4)
C4 C9 1.390(4)
C9 C8 1.396(4)
C9 C12 1.508(4)
C8 C7 1.392(4)
C6 C7 1.382(4)
C7 C11 1.514(4)

loop_
_geom_torsion_atom_site_label_1
_geom_torsion_atom_site_label_2
_geom_torsion_atom_site_label_3
_geom_torsion_atom_site_label_4
_geom_torsion
N2 C3 C2 N1 0.2(4)
O1 N4 C16 C17 -0.1(4)
O1 N4 C16 C15 179.5(2)
O2 N4 C16 C17 -179.6(2)
O2 N4 C16 C15 0.0(4)
N3 C18 C17 C16 2.3(4)
N3 C14 C15 C16 2.9(4)
N3 C14 C13 N2 -56.3(3)
N1 C4 C9 C8 176.4(2)
N1 C4 C9 C12 -5.3(4)
N4 C16 C17 C18 177.8(2)
N4 C16 C15 C14 179.8(2)
C3 N2 C1 Cu1 -174.2(2)
C3 N2 C1 N1 0.8(3)
C3 N2 C13 C14 126.9(3)
C18 N3 C14 C15 -2.4(4)
C18 N3 C14 C13 177.2(2)
C17 C16 C15 C14 -0.6(4)
C14 N3 C18 C17 -0.3(4)
C5 C4 C9 C8 -3.6(4)
C5 C4 C9 C12 174.7(2)
C5 C6 C7 C8 -3.0(4)
C5 C6 C7 C11 175.7(2)
C15 C16 C17 C18 -1.8(4)
C15 C14 C13 N2 123.4(3)
C1 N2 C3 C2 -0.7(3)
C1 N2 C13 C14 -51.9(3)
C1 N1 C4 C5 84.6(3)
C1 N1 C4 C9 -95.4(3)
C1 N1 C2 C3 0.4(4)
C4 N1 C1 Cu1 -2.3(4)
C4 N1 C1 N2 -177.3(2)
C4 N1 C2 C3 176.9(2)
C4 C5 C6 C7 0.3(4)
C4 C9 C8 C7 0.8(4)
C13 N2 C3 C2 -179.5(2)
C13 N2 C1 Cu1 4.7(4)
C13 N2 C1 N1 179.7(2)
C13 C14 C15 C16 -176.8(2)
C2 N1 C1 Cu1 174.3(2)
C2 N1 C1 N2 -0.7(3)
C2 N1 C4 C5 -91.5(3)
C2 N1 C4 C9 88.5(4)
C9 C8 C7 C6 2.5(4)
C9 C8 C7 C11 -176.3(3)
C10 C5 C4 N1 4.7(3)
C10 C5 C4 C9 -175.2(3)
C10 C5 C6 C7 178.6(3)
C6 C5 C4 N1 -176.9(2)
C6 C5 C4 C9 3.1(4)
C12 C9 C8 C7 -177.5(3)
